data_7058056
loop_
_publ_author_name
'Saxena, Priya'
'Thomas, Jisha Mary'
'Sivasankar, Chinnappan'
'Thirupathi, Natesan'

_publ_section_title
;
 Syntheses and structural aspects of six-membered palladacyclic complexes
 derived from N,N&#x2032;,N&#x2032;&#x2032;-triarylguanidines with N- or
 S-thiocyanate ligands
;
_journal_issue 5
_journal_name_full 'New Journal of Chemistry'
_journal_page_first 2307
_journal_paper_doi 10.1039/C8NJ04167A
_journal_volume 43
_journal_year 2019
_chemical_formula_moiety 'C26 H31 N4 O3 P Pd S, C7 H8'
_chemical_formula_sum 'C33 H39 N4 O3 P Pd S'
_chemical_formula_weight 709.11
_space_group_crystal_system triclinic
_space_group_IT_number 2
_space_group_name_Hall '-P 1'
_space_group_name_H-M_alt 'P -1'
_symmetry_space_group_name_Hall '-P 1'
_symmetry_space_group_name_H-M 'P -1'
_atom_sites_solution_hydrogens geom
_audit_creation_method SHELXL-2016/6
_audit_update_record
;
2018-04-20 deposited with the CCDC.
2018-12-14 downloaded from the CCDC.
;
_cell_angle_alpha 72.627(3)
_cell_angle_beta 76.087(3)
_cell_angle_gamma 85.936(2)
_cell_formula_units_Z 2
_cell_length_a 9.2297(3)
_cell_length_b 11.1576(4)
_cell_length_c 16.1202(5)
_cell_measurement_reflns_used 6282
_cell_measurement_temperature 298(2)
_cell_measurement_theta_max 26.37
_cell_measurement_theta_min 2.97
_cell_volume 1537.87(9)
_computing_cell_refinement 'CrysAlisPro, Oxford Diffraction Ltd.'
_computing_data_collection 'CrysAlisPro, Oxford Diffraction Ltd.'
_computing_data_reduction 'CrysAlisPro, Oxford Diffraction Ltd.'
_computing_molecular_graphics 'OLEX 2-2.1'
_computing_publication_material 'WINGX V1.80.01'
_computing_structure_refinement 'SHELXL-2016/6 (Sheldrick, 2016)'
_computing_structure_solution SIR-92
_diffrn_ambient_temperature 298(2)
_diffrn_detector_area_resol_mean 0.3703
_diffrn_measured_fraction_theta_full 0.998
_diffrn_measured_fraction_theta_max 0.998
_diffrn_measurement_device_type 'Sapphire-3 CCD detector'
_diffrn_measurement_method 'OMEGA SCAN'
_diffrn_radiation_source 'fine-focus sealed tube'
_diffrn_radiation_type MoK\a
_diffrn_radiation_wavelength 0.71073
_diffrn_reflns_av_R_equivalents 0.0162
_diffrn_reflns_av_unetI/netI 0.0154
_diffrn_reflns_Laue_measured_fraction_full 0.998
_diffrn_reflns_Laue_measured_fraction_max 0.998
_diffrn_reflns_limit_h_max 11
_diffrn_reflns_limit_h_min -11
_diffrn_reflns_limit_k_max 13
_diffrn_reflns_limit_k_min -13
_diffrn_reflns_limit_l_max 20
_diffrn_reflns_limit_l_min -20
_diffrn_reflns_number 22504
_diffrn_reflns_point_group_measured_fraction_full 0.998
_diffrn_reflns_point_group_measured_fraction_max 0.998
_diffrn_reflns_theta_full 25.242
_diffrn_reflns_theta_max 26.370
_diffrn_reflns_theta_min 2.970
_exptl_absorpt_coefficient_mu 0.765
_exptl_absorpt_correction_T_max 0.8030
_exptl_absorpt_correction_T_min 0.7650
_exptl_absorpt_correction_type empirical
_exptl_absorpt_process_details 'CrysAlisPro 1.171.34.40 (2006)'
_exptl_crystal_colour Yellow
_exptl_crystal_density_diffrn 1.531
_exptl_crystal_description Irregular
_exptl_crystal_F_000 732
_exptl_crystal_size_max 0.370
_exptl_crystal_size_mid 0.350
_exptl_crystal_size_min 0.300
_refine_diff_density_max 0.743
_refine_diff_density_min -0.718
_refine_diff_density_rms 0.071
_refine_ls_extinction_method none
_refine_ls_goodness_of_fit_ref 1.077
_refine_ls_hydrogen_treatment constr
_refine_ls_matrix_type full
_refine_ls_number_parameters 344
_refine_ls_number_reflns 6282
_refine_ls_number_restraints 0
_refine_ls_restrained_S_all 1.077
_refine_ls_R_factor_all 0.0363
_refine_ls_R_factor_gt 0.0337
_refine_ls_shift/su_max 0.053
_refine_ls_shift/su_mean 0.003
_refine_ls_structure_factor_coef Fsqd
_refine_ls_weighting_details 'w=1/[\s^2^(Fo^2^)+(0.0532P)^2^+1.4373P] where P=(Fo^2^+2Fc^2^)/3'
_refine_ls_weighting_scheme calc
_refine_ls_wR_factor_gt 0.0957
_refine_ls_wR_factor_ref 0.0977
_reflns_Friedel_coverage 0.000
_reflns_number_gt 5930
_reflns_number_total 6282
_reflns_threshold_expression 'I > 2\s(I)'
_cod_data_source_file c8nj04167a2.cif
_cod_data_source_block 13
_cod_depositor_comments
;
The following automatic conversions were performed:

'_exptl_absorpt_correction_type' value 'Empirical' changed to
'empirical' according to
/home/data/users/saulius/crontab/automatic-downloads/rss-feeds/RSC/lib/dictionaries/cif_core.dic
dictionary named 'cif_core.dic' version 2.4.2 from 2011-04-26.

Automatic conversion script
Id: cif_fix_values 4973 2017-02-22 13:04:09Z antanas 

 Adding full bibliography for 7058049--7058061.cif.
;
_cod_database_code 7058056
_shelx_shelxl_version_number 2016/6
_shelx_space_group_comment
;
The symmetry employed for this shelxl refinement is uniquely defined
by the following loop, which should always be used as a source of
symmetry information in preference to the above space-group names.
They are only intended as comments.
;
_shelx_estimated_absorpt_t_min 0.765
_shelx_estimated_absorpt_t_max 0.803

loop_
_space_group_symop_operation_xyz
'x, y, z'
'-x, -y, -z'

loop_
_atom_site_label
_atom_site_type_symbol
_atom_site_fract_x
_atom_site_fract_y
_atom_site_fract_z
_atom_site_U_iso_or_equiv
_atom_site_adp_type
_atom_site_occupancy
_atom_site_site_symmetry_order
_atom_site_calc_flag
_atom_site_refinement_flags_posn
_atom_site_refinement_flags_adp
_atom_site_refinement_flags_occupancy
Pd1 Pd 0.91704(2) 0.78898(2) 0.65032(2) 0.03278(8) Uani 1 1 d . . .
P1 P 0.81896(8) 0.71561(7) 0.55995(5) 0.04067(17) Uani 1 1 d . . .
S1 S 1.31231(12) 0.49203(10) 0.62087(9) 0.0767(3) Uani 1 1 d . . .
N1 N 0.9895(2) 0.8425(2) 0.74710(15) 0.0354(5) Uani 1 1 d . . .
N2 N 0.9207(3) 0.8793(3) 0.88705(16) 0.0473(6) Uani 1 1 d . . .
H2 H 0.976197 0.819803 0.910304 0.057 Uiso 1 1 calc R U .
N3 N 0.7644(2) 0.9375(2) 0.78938(15) 0.0375(5) Uani 1 1 d . . .
H3 H 0.688976 0.932759 0.833593 0.045 Uiso 1 1 calc R U .
N4 N 1.0590(3) 0.6330(3) 0.66137(19) 0.0503(6) Uani 1 1 d . . .
O1 O 1.0766(3) 0.6246(2) 0.85820(18) 0.0622(6) Uani 1 1 d . . .
O2 O 0.9897(5) 1.1217(3) 0.8192(2) 0.0944(10) Uani 1 1 d . . .
O3 O 0.6137(3) 1.1463(2) 0.76707(17) 0.0567(6) Uani 1 1 d . . .
C1 C 0.8964(3) 0.8863(3) 0.80551(17) 0.0350(5) Uani 1 1 d . . .
C2 C 1.1406(3) 0.8186(3) 0.75517(19) 0.0400(6) Uani 1 1 d . . .
C3 C 1.2452(3) 0.9128(3) 0.7028(2) 0.0486(7) Uani 1 1 d . . .
H3A H 1.214599 0.988599 0.668342 0.058 Uiso 1 1 calc R U .
C4 C 1.3955(4) 0.8909(4) 0.7031(3) 0.0634(9) Uani 1 1 d . . .
H4 H 1.466181 0.952408 0.668947 0.076 Uiso 1 1 calc R U .
C5 C 1.4389(4) 0.7788(4) 0.7537(3) 0.0618(9) Uani 1 1 d . . .
H5 H 1.539682 0.765160 0.753077 0.074 Uiso 1 1 calc R U .
C6 C 1.3385(4) 0.6858(4) 0.8053(2) 0.0557(8) Uani 1 1 d . . .
H6 H 1.370837 0.609892 0.838674 0.067 Uiso 1 1 calc R U .
C7 C 1.1864(3) 0.7066(3) 0.8071(2) 0.0452(6) Uani 1 1 d . . .
C8 C 1.1184(7) 0.4990(4) 0.8938(4) 0.0943(15) Uani 1 1 d . . .
H8A H 1.031170 0.450314 0.928684 0.141 Uiso 1 1 calc R U .
H8B H 1.166203 0.465016 0.845960 0.141 Uiso 1 1 calc R U .
H8C H 1.186292 0.496307 0.931098 0.141 Uiso 1 1 calc R U .
C9 C 0.8586(3) 0.9658(3) 0.93552(19) 0.0451(7) Uani 1 1 d . . .
C10 C 0.7637(5) 0.9248(5) 1.0179(3) 0.0727(11) Uani 1 1 d . . .
H10 H 0.737450 0.840322 1.041454 0.087 Uiso 1 1 calc R U .
C11 C 0.7064(6) 1.0084(6) 1.0666(3) 0.0976(17) Uani 1 1 d . . .
H11 H 0.641872 0.980236 1.122480 0.117 Uiso 1 1 calc R U .
C12 C 0.7447(6) 1.1292(6) 1.0323(4) 0.0894(16) Uani 1 1 d . . .
H12 H 0.707525 1.184716 1.065393 0.107 Uiso 1 1 calc R U .
C13 C 0.8362(6) 1.1726(4) 0.9509(4) 0.0845(14) Uani 1 1 d . . .
H13 H 0.859675 1.257604 0.928002 0.101 Uiso 1 1 calc R U .
C14 C 0.8958(5) 1.0908(4) 0.9007(2) 0.0605(9) Uani 1 1 d . . .
C15 C 1.0739(11) 1.2357(9) 0.7781(6) 0.090(2) Uiso 0.6 1 d . . P
C15' C 0.9917(18) 1.2682(14) 0.7834(10) 0.097(4) Uiso 0.4 1 d . . P
C16 C 0.7479(3) 0.9986(2) 0.70145(17) 0.0337(5) Uani 1 1 d . . .
C17 C 0.8047(3) 0.9502(2) 0.63053(17) 0.0331(5) Uani 1 1 d . . .
C18 C 0.7913(3) 1.0261(3) 0.54539(19) 0.0417(6) Uani 1 1 d . . .
H18 H 0.834197 0.999200 0.495624 0.050 Uiso 1 1 calc R U .
C19 C 0.7166(3) 1.1391(3) 0.5339(2) 0.0502(7) Uani 1 1 d . . .
H19 H 0.708881 1.186267 0.476869 0.060 Uiso 1 1 calc R U .
C20 C 0.6528(3) 1.1832(3) 0.6060(2) 0.0482(7) Uani 1 1 d . . .
H20 H 0.599947 1.258305 0.598429 0.058 Uiso 1 1 calc R U .
C21 C 0.6697(3) 1.1128(3) 0.6898(2) 0.0409(6) Uani 1 1 d . . .
C22 C 0.5302(6) 1.2578(4) 0.7619(4) 0.0958(17) Uani 1 1 d . . .
H22A H 0.498512 1.269271 0.820232 0.144 Uiso 1 1 calc R U .
H22B H 0.590951 1.327785 0.722420 0.144 Uiso 1 1 calc R U .
H22C H 0.444338 1.252515 0.739343 0.144 Uiso 1 1 calc R U .
C23 C 0.6511(4) 0.7784(4) 0.5235(3) 0.0664(10) Uani 1 1 d . . .
H23A H 0.573119 0.781505 0.574463 0.100 Uiso 1 1 calc R U .
H23B H 0.670396 0.861610 0.483357 0.100 Uiso 1 1 calc R U .
H23C H 0.620588 0.725533 0.493516 0.100 Uiso 1 1 calc R U .
C24 C 0.9506(4) 0.7166(5) 0.4579(3) 0.0821(14) Uani 1 1 d . . .
H24A H 0.983275 0.801131 0.425855 0.123 Uiso 1 1 calc R U .
H24B H 1.034856 0.665434 0.471201 0.123 Uiso 1 1 calc R U .
H24C H 0.904042 0.683843 0.421985 0.123 Uiso 1 1 calc R U .
C25 C 0.7655(6) 0.5532(4) 0.6142(3) 0.0828(13) Uani 1 1 d . . .
H25A H 0.694526 0.546607 0.669764 0.124 Uiso 1 1 calc R U .
H25B H 0.721415 0.522508 0.576279 0.124 Uiso 1 1 calc R U .
H25C H 0.852230 0.504099 0.625495 0.124 Uiso 1 1 calc R U .
C26 C 1.1641(4) 0.5738(3) 0.6450(2) 0.0439(6) Uani 1 1 d . . .
C27 C 0.5072(7) 1.4056(5) 0.9751(4) 0.0923(14) Uiso 1 1 d . . .
C29 C 0.6941(10) 0.5740(9) 0.8897(6) 0.145(3) Uiso 1 1 d . . .
C31 C 1.5720(14) 0.5280(13) 0.9611(9) 0.198(5) Uiso 1 1 d . . .
C28 C 0.6162(14) 0.6430(12) 0.9555(9) 0.195(4) Uiso 1 1 d . . .
C30 C 0.6275(18) 1.4551(15) 0.9005(11) 0.249(6) Uiso 1 1 d . . .

loop_
_atom_site_aniso_label
_atom_site_aniso_U_11
_atom_site_aniso_U_22
_atom_site_aniso_U_33
_atom_site_aniso_U_23
_atom_site_aniso_U_13
_atom_site_aniso_U_12
Pd1 0.02924(12) 0.04089(13) 0.03227(12) -0.01395(8) -0.01138(8) 0.00298(8)
P1 0.0375(4) 0.0500(4) 0.0417(4) -0.0205(3) -0.0129(3) -0.0025(3)
S1 0.0566(5) 0.0661(6) 0.1171(9) -0.0407(6) -0.0274(6) 0.0235(5)
N1 0.0291(10) 0.0488(13) 0.0343(11) -0.0180(10) -0.0140(9) 0.0098(9)
N2 0.0535(15) 0.0583(15) 0.0397(13) -0.0230(11) -0.0240(11) 0.0214(12)
N3 0.0285(10) 0.0521(13) 0.0328(11) -0.0143(10) -0.0077(9) 0.0066(9)
N4 0.0531(15) 0.0539(15) 0.0518(15) -0.0228(12) -0.0213(12) 0.0134(13)
O1 0.0586(14) 0.0546(14) 0.0676(16) -0.0047(12) -0.0197(12) -0.0015(11)
O2 0.131(3) 0.082(2) 0.0628(18) -0.0113(15) -0.0116(18) -0.035(2)
O3 0.0547(13) 0.0564(13) 0.0652(15) -0.0285(11) -0.0173(11) 0.0194(11)
C1 0.0338(13) 0.0395(13) 0.0337(13) -0.0109(11) -0.0124(10) 0.0032(10)
C2 0.0354(14) 0.0545(16) 0.0394(14) -0.0240(12) -0.0153(11) 0.0085(12)
C3 0.0375(15) 0.0607(19) 0.0512(17) -0.0198(15) -0.0104(13) -0.0070(13)
C4 0.0422(17) 0.082(3) 0.068(2) -0.024(2) -0.0113(16) -0.0114(17)
C5 0.0420(17) 0.088(3) 0.067(2) -0.036(2) -0.0205(16) 0.0093(17)
C6 0.0484(18) 0.071(2) 0.060(2) -0.0293(17) -0.0269(15) 0.0157(16)
C7 0.0435(15) 0.0544(17) 0.0432(15) -0.0195(13) -0.0150(12) 0.0043(13)
C8 0.113(4) 0.060(3) 0.096(4) 0.002(2) -0.028(3) -0.005(3)
C9 0.0465(16) 0.0609(18) 0.0371(14) -0.0239(13) -0.0185(12) 0.0125(14)
C10 0.079(3) 0.089(3) 0.049(2) -0.029(2) 0.0005(18) -0.005(2)
C11 0.091(3) 0.140(5) 0.070(3) -0.062(3) 0.004(2) 0.011(3)
C12 0.094(3) 0.118(4) 0.094(4) -0.079(3) -0.043(3) 0.040(3)
C13 0.116(4) 0.066(3) 0.099(4) -0.043(2) -0.061(3) 0.024(3)
C14 0.074(2) 0.066(2) 0.0506(19) -0.0214(17) -0.0266(17) 0.0034(18)
C16 0.0252(11) 0.0393(13) 0.0371(13) -0.0080(10) -0.0116(10) -0.0018(10)
C17 0.0252(11) 0.0397(13) 0.0354(13) -0.0088(10) -0.0099(10) -0.0047(10)
C18 0.0372(14) 0.0502(16) 0.0365(14) -0.0067(12) -0.0123(11) -0.0044(12)
C19 0.0456(16) 0.0507(17) 0.0473(17) 0.0056(13) -0.0207(13) -0.0057(13)
C20 0.0418(15) 0.0368(14) 0.064(2) -0.0038(13) -0.0219(14) 0.0031(12)
C21 0.0302(13) 0.0414(14) 0.0535(16) -0.0142(12) -0.0136(12) 0.0009(11)
C22 0.117(4) 0.055(2) 0.105(4) -0.031(2) -0.006(3) 0.031(3)
C23 0.052(2) 0.084(3) 0.082(3) -0.037(2) -0.0351(19) 0.0025(18)
C24 0.055(2) 0.147(4) 0.067(2) -0.071(3) 0.0003(18) -0.019(2)
C25 0.107(4) 0.055(2) 0.098(3) -0.016(2) -0.048(3) -0.020(2)
C26 0.0498(17) 0.0390(14) 0.0478(16) -0.0125(12) -0.0216(13) 0.0030(13)

loop_
_atom_type_symbol
_atom_type_description
_atom_type_scat_dispersion_real
_atom_type_scat_dispersion_imag
_atom_type_scat_source
C C 0.0033 0.0016 'International Tables Vol C Tables 4.2.6.8 and 6.1.1.4'
H H 0.0000 0.0000 'International Tables Vol C Tables 4.2.6.8 and 6.1.1.4'
N N 0.0061 0.0033 'International Tables Vol C Tables 4.2.6.8 and 6.1.1.4'
O O 0.0106 0.0060 'International Tables Vol C Tables 4.2.6.8 and 6.1.1.4'
P P 0.1023 0.0942 'International Tables Vol C Tables 4.2.6.8 and 6.1.1.4'
S S 0.1246 0.1234 'International Tables Vol C Tables 4.2.6.8 and 6.1.1.4'
Pd Pd -0.9988 1.0072 'International Tables Vol C Tables 4.2.6.8 and 6.1.1.4'

loop_
_geom_angle_atom_site_label_1
_geom_angle_atom_site_label_2
_geom_angle_atom_site_label_3
_geom_angle
_geom_angle_site_symmetry_1
_geom_angle_site_symmetry_3
C17 Pd1 N1 86.34(10) . .
C17 Pd1 N4 172.76(11) . .
N1 Pd1 N4 92.24(9) . .
C17 Pd1 P1 95.08(8) . .
N1 Pd1 P1 172.96(7) . .
N4 Pd1 P1 87.19(8) . .
C24 P1 C25 105.6(3) . .
C24 P1 C23 103.5(2) . .
C25 P1 C23 100.6(2) . .
C24 P1 Pd1 112.55(13) . .
C25 P1 Pd1 109.50(15) . .
C23 P1 Pd1 123.33(13) . .
C1 N1 C2 119.2(2) . .
C1 N1 Pd1 121.02(17) . .
C2 N1 Pd1 119.44(17) . .
C1 N2 C9 123.2(2) . .
C1 N2 H2 118.4 . .
C9 N2 H2 118.4 . .
C1 N3 C16 121.6(2) . .
C1 N3 H3 119.2 . .
C16 N3 H3 119.2 . .
C26 N4 Pd1 158.6(3) . .
C7 O1 C8 117.3(3) . .
C14 O2 C15 125.7(5) . .
C14 O2 C15' 106.8(7) . .
C15 O2 C15' 31.1(6) . .
C21 O3 C22 118.5(3) . .
N1 C1 N3 120.8(2) . .
N1 C1 N2 123.1(2) . .
N3 C1 N2 116.0(2) . .
C7 C2 C3 120.3(3) . .
C7 C2 N1 123.0(3) . .
C3 C2 N1 116.6(3) . .
C4 C3 C2 119.0(3) . .
C4 C3 H3A 120.5 . .
C2 C3 H3A 120.5 . .
C5 C4 C3 119.8(4) . .
C5 C4 H4 120.1 . .
C3 C4 H4 120.1 . .
C4 C5 C6 122.0(3) . .
C4 C5 H5 119.0 . .
C6 C5 H5 119.0 . .
C5 C6 C7 119.1(3) . .
C5 C6 H6 120.5 . .
C7 C6 H6 120.5 . .
O1 C7 C2 115.7(3) . .
O1 C7 C6 124.6(3) . .
C2 C7 C6 119.7(3) . .
O1 C8 H8A 109.5 . .
O1 C8 H8B 109.5 . .
H8A C8 H8B 109.5 . .
O1 C8 H8C 109.5 . .
H8A C8 H8C 109.5 . .
H8B C8 H8C 109.5 . .
C10 C9 C14 119.5(3) . .
C10 C9 N2 120.3(3) . .
C14 C9 N2 120.2(3) . .
C9 C10 C11 120.5(5) . .
C9 C10 H10 119.8 . .
C11 C10 H10 119.8 . .
C12 C11 C10 119.4(5) . .
C12 C11 H11 120.3 . .
C10 C11 H11 120.3 . .
C11 C12 C13 121.4(4) . .
C11 C12 H12 119.3 . .
C13 C12 H12 119.3 . .
C12 C13 C14 120.4(5) . .
C12 C13 H13 119.8 . .
C14 C13 H13 119.8 . .
O2 C14 C9 114.8(3) . .
O2 C14 C13 126.4(4) . .
C9 C14 C13 118.8(4) . .
C15' C15 O2 83.3(14) . .
C15 C15' O2 65.6(13) . .
C17 C16 C21 121.2(2) . .
C17 C16 N3 122.8(2) . .
C21 C16 N3 115.9(2) . .
C16 C17 C18 116.7(3) . .
C16 C17 Pd1 119.61(19) . .
C18 C17 Pd1 123.4(2) . .
C19 C18 C17 121.8(3) . .
C19 C18 H18 119.1 . .
C17 C18 H18 119.1 . .
C18 C19 C20 120.9(3) . .
C18 C19 H19 119.5 . .
C20 C19 H19 119.5 . .
C21 C20 C19 118.3(3) . .
C21 C20 H20 120.8 . .
C19 C20 H20 120.8 . .
O3 C21 C20 124.4(3) . .
O3 C21 C16 114.8(3) . .
C20 C21 C16 120.8(3) . .
O3 C22 H22A 109.5 . .
O3 C22 H22B 109.5 . .
H22A C22 H22B 109.5 . .
O3 C22 H22C 109.5 . .
H22A C22 H22C 109.5 . .
H22B C22 H22C 109.5 . .
P1 C23 H23A 109.5 . .
P1 C23 H23B 109.5 . .
H23A C23 H23B 109.5 . .
P1 C23 H23C 109.5 . .
H23A C23 H23C 109.5 . .
H23B C23 H23C 109.5 . .
P1 C24 H24A 109.5 . .
P1 C24 H24B 109.5 . .
H24A C24 H24B 109.5 . .
P1 C24 H24C 109.5 . .
H24A C24 H24C 109.5 . .
H24B C24 H24C 109.5 . .
P1 C25 H25A 109.5 . .
P1 C25 H25B 109.5 . .
H25A C25 H25B 109.5 . .
P1 C25 H25C 109.5 . .
H25A C25 H25C 109.5 . .
H25B C25 H25C 109.5 . .
N4 C26 S1 179.3(3) . .
C28 C27 C30 176.4(10) 2_677 .
C28 C27 C31 122.3(9) 2_677 1_465
C30 C27 C31 59.4(7) . 1_465
C28 C27 C31 55.9(6) 2_677 2_777
C30 C27 C31 125.6(10) . 2_777
C31 C27 C31 66.4(9) 1_465 2_777
C31 C29 C30 60.3(9) 1_455 1_545
C31 C29 C28 54.9(7) 1_455 .
C30 C29 C28 115.2(10) 1_545 .
C28 C31 C29 66.6(9) 1_655 1_655
C28 C31 C30 127.9(13) 1_655 1_645
C29 C31 C30 61.4(9) 1_655 1_645
C28 C31 C27 172.9(13) 1_655 1_645
C29 C31 C27 120.4(12) 1_655 1_645
C30 C31 C27 59.0(9) 1_645 1_645
C28 C31 C27 59.4(9) 1_655 2_777
C29 C31 C27 126.0(12) 1_655 2_777
C30 C31 C27 171.3(13) 1_645 2_777
C27 C31 C27 113.6(9) 1_645 2_777
C28 C31 C31 116.0(16) 1_655 2_867
C29 C31 C31 176.6(17) 1_655 2_867
C30 C31 C31 115.8(16) 1_645 2_867
C27 C31 C31 57.0(9) 1_645 2_867
C27 C31 C31 56.6(9) 2_777 2_867
C31 C28 C27 64.7(9) 1_455 2_677
C31 C28 C29 58.5(8) 1_455 .
C27 C28 C29 123.2(10) 2_677 .
C31 C30 C27 61.6(9) 1_465 .
C31 C30 C29 58.2(8) 1_465 1_565
C27 C30 C29 119.7(13) . 1_565

loop_
_geom_bond_atom_site_label_1
_geom_bond_atom_site_label_2
_geom_bond_distance
_geom_bond_site_symmetry_2
Pd1 C17 1.991(3) .
Pd1 N1 2.086(2) .
Pd1 N4 2.093(3) .
Pd1 P1 2.2501(7) .
P1 C24 1.792(4) .
P1 C25 1.807(4) .
P1 C23 1.810(4) .
S1 C26 1.623(3) .
N1 C1 1.300(3) .
N1 C2 1.430(3) .
N2 C1 1.365(3) .
N2 C9 1.424(4) .
N2 H2 0.8600 .
N3 C1 1.358(3) .
N3 C16 1.417(3) .
N3 H3 0.8600 .
N4 C26 1.156(4) .
O1 C7 1.350(4) .
O1 C8 1.411(5) .
O2 C14 1.350(5) .
O2 C15 1.432(10) .
O2 C15' 1.563(15) .
O3 C21 1.378(4) .
O3 C22 1.408(5) .
C2 C7 1.383(4) .
C2 C3 1.404(4) .
C3 C4 1.392(5) .
C3 H3A 0.9300 .
C4 C5 1.366(6) .
C4 H4 0.9300 .
C5 C6 1.370(5) .
C5 H5 0.9300 .
C6 C7 1.401(4) .
C6 H6 0.9300 .
C8 H8A 0.9600 .
C8 H8B 0.9600 .
C8 H8C 0.9600 .
C9 C10 1.369(5) .
C9 C14 1.374(5) .
C10 C11 1.391(6) .
C10 H10 0.9300 .
C11 C12 1.333(8) .
C11 H11 0.9300 .
C12 C13 1.348(8) .
C12 H12 0.9300 .
C13 C14 1.394(6) .
C13 H13 0.9300 .
C15 C15' 0.814(15) .
C16 C17 1.383(4) .
C16 C21 1.404(4) .
C17 C18 1.410(4) .
C18 C19 1.377(4) .
C18 H18 0.9300 .
C19 C20 1.383(5) .
C19 H19 0.9300 .
C20 C21 1.384(4) .
C20 H20 0.9300 .
C22 H22A 0.9600 .
C22 H22B 0.9600 .
C22 H22C 0.9600 .
C23 H23A 0.9600 .
C23 H23B 0.9600 .
C23 H23C 0.9600 .
C24 H24A 0.9600 .
C24 H24B 0.9600 .
C24 H24C 0.9600 .
C25 H25A 0.9600 .
C25 H25B 0.9600 .
C25 H25C 0.9600 .
C27 C28 1.399(13) 2_677
C27 C30 1.426(17) .
C27 C31 1.462(14) 1_465
C27 C31 1.469(14) 2_777
C29 C31 1.401(13) 1_455
C29 C30 1.447(16) 1_545
C29 C28 1.509(14) .
C31 C28 1.346(15) 1_655
C31 C30 1.432(18) 1_645
C31 C31 1.61(2) 2_867

loop_
_geom_torsion_atom_site_label_1
_geom_torsion_atom_site_label_2
_geom_torsion_atom_site_label_3
_geom_torsion_atom_site_label_4
_geom_torsion
_geom_torsion_site_symmetry_1
_geom_torsion_site_symmetry_4
C2 N1 C1 N3 164.4(3) . .
Pd1 N1 C1 N3 -22.1(4) . .
C2 N1 C1 N2 -18.5(4) . .
Pd1 N1 C1 N2 155.0(2) . .
C16 N3 C1 N1 -29.8(4) . .
C16 N3 C1 N2 152.9(3) . .
C9 N2 C1 N1 153.6(3) . .
C9 N2 C1 N3 -29.2(4) . .
C1 N1 C2 C7 86.7(4) . .
Pd1 N1 C2 C7 -87.0(3) . .
C1 N1 C2 C3 -97.2(3) . .
Pd1 N1 C2 C3 89.2(3) . .
C7 C2 C3 C4 0.8(5) . .
N1 C2 C3 C4 -175.5(3) . .
C2 C3 C4 C5 0.3(5) . .
C3 C4 C5 C6 -0.3(6) . .
C4 C5 C6 C7 -0.7(5) . .
C8 O1 C7 C2 164.1(3) . .
C8 O1 C7 C6 -17.2(5) . .
C3 C2 C7 O1 177.0(3) . .
N1 C2 C7 O1 -7.0(4) . .
C3 C2 C7 C6 -1.8(4) . .
N1 C2 C7 C6 174.2(3) . .
C5 C6 C7 O1 -176.9(3) . .
C5 C6 C7 C2 1.8(5) . .
C1 N2 C9 C10 118.8(4) . .
C1 N2 C9 C14 -62.5(4) . .
C14 C9 C10 C11 -0.6(6) . .
N2 C9 C10 C11 178.1(4) . .
C9 C10 C11 C12 -0.1(8) . .
C10 C11 C12 C13 1.0(9) . .
C11 C12 C13 C14 -1.3(8) . .
C15 O2 C14 C9 -163.6(6) . .
C15' O2 C14 C9 168.5(7) . .
C15 O2 C14 C13 16.1(8) . .
C15' O2 C14 C13 -11.8(8) . .
C10 C9 C14 O2 -179.9(4) . .
N2 C9 C14 O2 1.5(5) . .
C10 C9 C14 C13 0.4(5) . .
N2 C9 C14 C13 -178.3(3) . .
C12 C13 C14 O2 -179.2(4) . .
C12 C13 C14 C9 0.6(6) . .
C14 O2 C15 C15' -60.1(16) . .
C14 O2 C15' C15 132.7(13) . .
C1 N3 C16 C17 44.0(4) . .
C1 N3 C16 C21 -135.9(3) . .
C21 C16 C17 C18 5.2(4) . .
N3 C16 C17 C18 -174.6(2) . .
C21 C16 C17 Pd1 179.17(19) . .
N3 C16 C17 Pd1 -0.7(3) . .
C16 C17 C18 C19 -4.3(4) . .
Pd1 C17 C18 C19 -178.0(2) . .
C17 C18 C19 C20 0.8(5) . .
C18 C19 C20 C21 1.9(5) . .
C22 O3 C21 C20 1.6(5) . .
C22 O3 C21 C16 -178.3(3) . .
C19 C20 C21 O3 179.2(3) . .
C19 C20 C21 C16 -0.9(4) . .
C17 C16 C21 O3 177.1(2) . .
N3 C16 C21 O3 -3.0(3) . .
C17 C16 C21 C20 -2.8(4) . .
N3 C16 C21 C20 177.1(2) . .
C30 C29 C28 C31 4.1(13) 1_545 1_455
C31 C29 C28 C27 -1.2(10) 1_455 2_677
C30 C29 C28 C27 2.9(17) 1_545 2_677
C31 C27 C30 C31 5.8(17) 2_777 1_465
C31 C27 C30 C29 2.5(10) 1_465 1_565
C31 C27 C30 C29 8(2) 2_777 1_565
